data_4513645
loop_
_publ_author_name
'Dur\'a, Gema'
'Carri\'on, M. Carmen'
'Jal\'on, F\'elix A.'
'Manzano, Blanca R.'
'Rodr\'iguez, Ana M.'

_publ_section_title
;
 One- and Two-Step Self-Assembly Processes in Zn(II) Supramolecular
 Frameworks with Ditopic Bis(pyrazolyl)methane Ligands. Chiral Recognition
 and Formation of Cyclic Helicates
;
_journal_issue 11
_journal_name_full 'Crystal Growth &amp; Design'
_journal_page_first 5174
_journal_paper_doi 10.1021/acs.cgd.5b01150
_journal_volume 15
_journal_year 2015
_chemical_formula_sum 'C16 H19 N5'
_chemical_formula_weight 281.36
_chemical_name_systematic
;
 ?
;
_space_group_crystal_system orthorhombic
_space_group_IT_number 19
_space_group_name_Hall 'P 2ac 2ab'
_space_group_name_H-M_alt 'P 21 21 21'
_symmetry_space_group_name_Hall 'P 2ac 2ab'
_symmetry_space_group_name_H-M 'P 21 21 21'
_atom_sites_solution_hydrogens geom
_audit_creation_method SHELXL-2013
_cell_angle_alpha 90
_cell_angle_beta 90
_cell_angle_gamma 90
_cell_formula_units_Z 8
_cell_length_a 10.3006(11)
_cell_length_b 15.9958(18)
_cell_length_c 19.225(2)
_cell_measurement_reflns_used 1801
_cell_measurement_temperature 290(2)
_cell_measurement_theta_max 17.859
_cell_measurement_theta_min 2.352
_cell_volume 3167.6(6)
_computing_cell_refinement 'Bruker SAINT'
_computing_data_collection 'Bruker APEX'
_computing_data_reduction 'Bruker SAINT, SADABS, XPREP'
_computing_molecular_graphics 'WINGX v2013.3 (Farrugia, 2013)'
_computing_publication_material 'WINGX v2013.3 (Farrugia, 2013)'
_computing_structure_refinement 'SHELXL-2013 (Sheldrick, 2013)'
_computing_structure_solution 'SHELXS-97 (Sheldrick, 1997)'
_diffrn_ambient_temperature 290(2)
_diffrn_measured_fraction_theta_full 0.998
_diffrn_measured_fraction_theta_max 0.924
_diffrn_measurement_device_type 'CCD area detector'
_diffrn_measurement_method 'omega and phi scans'
_diffrn_radiation_type MoK\a
_diffrn_radiation_wavelength 0.71073
_diffrn_reflns_av_R_equivalents 0.0720
_diffrn_reflns_av_unetI/netI 0.0897
_diffrn_reflns_laue_measured_fraction_full 0.998
_diffrn_reflns_laue_measured_fraction_max 0.924
_diffrn_reflns_limit_h_max 13
_diffrn_reflns_limit_h_min -14
_diffrn_reflns_limit_k_max 21
_diffrn_reflns_limit_k_min -21
_diffrn_reflns_limit_l_max 26
_diffrn_reflns_limit_l_min -24
_diffrn_reflns_number 26036
_diffrn_reflns_point_group_measured_fraction_full 0.999
_diffrn_reflns_point_group_measured_fraction_max 0.903
_diffrn_reflns_theta_full 25.242
_diffrn_reflns_theta_max 29.426
_diffrn_reflns_theta_min 1.656
_exptl_absorpt_coefficient_mu 0.074
_exptl_absorpt_correction_T_max 0.745
_exptl_absorpt_correction_T_min 0.658
_exptl_absorpt_correction_type multi-scan
_exptl_absorpt_process_details SADABS
_exptl_crystal_colour white
_exptl_crystal_density_diffrn 1.180
_exptl_crystal_description block
_exptl_crystal_F_000 1200
_exptl_crystal_size_max 0.320
_exptl_crystal_size_mid 0.280
_exptl_crystal_size_min 0.210
_refine_diff_density_max 0.157
_refine_diff_density_min -0.145
_refine_diff_density_rms 0.036
_refine_ls_abs_structure_details
;
 Flack x determined using 1142 quotients [(I+)-(I-)]/[(I+)+(I-)]
 (Parsons and Flack (2004), Acta Cryst. A60, s61).
;
_refine_ls_abs_structure_Flack 0.1(10)
_refine_ls_extinction_coef 0.0099(19)
_refine_ls_extinction_expression Fc^*^=kFc[1+0.001xFc^2^\l^3^/sin(2\q)]^-1/4^
_refine_ls_extinction_method SHELXL
_refine_ls_goodness_of_fit_ref 0.901
_refine_ls_hydrogen_treatment constr
_refine_ls_matrix_type full
_refine_ls_number_parameters 388
_refine_ls_number_reflns 7906
_refine_ls_number_restraints 0
_refine_ls_restrained_S_all 0.901
_refine_ls_R_factor_all 0.1539
_refine_ls_R_factor_gt 0.0621
_refine_ls_shift/su_max 0.005
_refine_ls_shift/su_mean 0.000
_refine_ls_structure_factor_coef Fsqd
_refine_ls_weighting_details 'w=1/[\s^2^(Fo^2^)+(0.0839P)^2^] where P=(Fo^2^+2Fc^2^)/3'
_refine_ls_weighting_scheme calc
_refine_ls_wR_factor_gt 0.1421
_refine_ls_wR_factor_ref 0.1785
_reflns_Friedel_coverage 0.757
_reflns_friedel_fraction_full 1.000
_reflns_friedel_fraction_max 0.876
_reflns_number_gt 3559
_reflns_number_total 7906
_reflns_threshold_expression 'I > 2\s(I)'
_cod_data_source_file cg5b01150_si_002.cif
_cod_data_source_block 2
_cod_depositor_comments 'Adding full bibliography for 4513645--4513647.cif.'
_cod_database_code 4513645
_shelx_space_group_comment
;
The symmetry employed for this shelxl refinement is uniquely defined
by the following loop, which should always be used as a source of
symmetry information in preference to the above space-group names.
They are only intended as comments.
;
_shelx_estimated_absorpt_t_min 0.977
_shelx_estimated_absorpt_t_max 0.985
_shelxl_version_number 2013-4

loop_
_space_group_symop_operation_xyz
'x, y, z'
'-x+1/2, -y, z+1/2'
'-x, y+1/2, -z+1/2'
'x+1/2, -y+1/2, -z'

loop_
_atom_site_label
_atom_site_type_symbol
_atom_site_fract_x
_atom_site_fract_y
_atom_site_fract_z
_atom_site_U_iso_or_equiv
_atom_site_adp_type
_atom_site_occupancy
_atom_site_site_symmetry_order
_atom_site_calc_flag
_atom_site_refinement_flags_posn
_atom_site_refinement_flags_adp
C1 C 0.4300(4) 0.8513(3) 0.6041(2) 0.0723(12) Uani 1 1 d . .
C2 C 0.3382(5) 0.7880(3) 0.6010(2) 0.0778(14) Uani 1 1 d . .
H2 H 0.3197 0.7494 0.6358 0.093 Uiso 1 1 calc R U
C3 C 0.2804(4) 0.7931(3) 0.5378(2) 0.0670(12) Uani 1 1 d . .
C4 C 0.5222(6) 0.8718(3) 0.6618(2) 0.1030(18) Uani 1 1 d . .
H4A H 0.5993 0.8385 0.6571 0.154 Uiso 1 1 calc R U
H4B H 0.4818 0.8600 0.7057 0.154 Uiso 1 1 calc R U
H4C H 0.5448 0.9300 0.6597 0.154 Uiso 1 1 calc R U
C5 C 0.1782(5) 0.7392(4) 0.5059(3) 0.0940(16) Uani 1 1 d . .
H5A H 0.1022 0.7721 0.4967 0.141 Uiso 1 1 calc R U
H5B H 0.1566 0.6947 0.5373 0.141 Uiso 1 1 calc R U
H5C H 0.2102 0.7161 0.4631 0.141 Uiso 1 1 calc R U
C6 C 0.4825(4) 0.7409(3) 0.3358(2) 0.0606(11) Uani 1 1 d . .
C7 C 0.5515(4) 0.8092(3) 0.3129(2) 0.0586(10) Uani 1 1 d . .
H7 H 0.6190 0.8091 0.2808 0.070 Uiso 1 1 calc R U
C8 C 0.5015(4) 0.8771(2) 0.34649(19) 0.0509(10) Uani 1 1 d . .
C9 C 0.4990(6) 0.6505(3) 0.3177(3) 0.0932(16) Uani 1 1 d . .
H9A H 0.5797 0.6305 0.3362 0.140 Uiso 1 1 calc R U
H9B H 0.4991 0.6442 0.2680 0.140 Uiso 1 1 calc R U
H9C H 0.4286 0.6189 0.3371 0.140 Uiso 1 1 calc R U
C10 C 0.5365(5) 0.9662(3) 0.3426(2) 0.0789(14) Uani 1 1 d . .
H10A H 0.4620 0.9981 0.3286 0.118 Uiso 1 1 calc R U
H10B H 0.6049 0.9736 0.3093 0.118 Uiso 1 1 calc R U
H10C H 0.5654 0.9850 0.3874 0.118 Uiso 1 1 calc R U
C11 C 0.3231(4) 0.8924(3) 0.43585(18) 0.0551(10) Uani 1 1 d . .
H11 H 0.3573 0.9496 0.4369 0.066 Uiso 1 1 calc R U
C12 C 0.1850(4) 0.8997(3) 0.4115(2) 0.0581(10) Uani 1 1 d . .
C13 C 0.0950(5) 0.9406(4) 0.4511(3) 0.1003(18) Uani 1 1 d . .
H13 H 0.1210 0.9600 0.4945 0.120 Uiso 1 1 calc R U
C14 C -0.0597(7) 0.9253(4) 0.3661(5) 0.140(3) Uani 1 1 d . .
H14 H -0.1443 0.9331 0.3504 0.168 Uiso 1 1 calc R U
C15 C 0.0219(6) 0.8875(4) 0.3251(3) 0.110(2) Uani 1 1 d . .
H15 H -0.0036 0.8699 0.2811 0.132 Uiso 1 1 calc R U
C16 C 0.1433(5) 0.8746(3) 0.3476(2) 0.0812(15) Uani 1 1 d . .
H16 H 0.2015 0.8474 0.3184 0.097 Uiso 1 1 calc R U
C21 C 0.2016(4) 0.7343(3) 0.1590(2) 0.0685(12) Uani 1 1 d . .
C22 C 0.2747(4) 0.8002(3) 0.1847(2) 0.0711(13) Uani 1 1 d . .
H22 H 0.3415 0.7971 0.2170 0.085 Uiso 1 1 calc R U
C23 C 0.2289(4) 0.8704(3) 0.1529(2) 0.0610(11) Uani 1 1 d . .
C24 C 0.2150(6) 0.6428(3) 0.1735(3) 0.1070(19) Uani 1 1 d . .
H24A H 0.2275 0.6344 0.2225 0.161 Uiso 1 1 calc R U
H24B H 0.2883 0.6211 0.1486 0.161 Uiso 1 1 calc R U
H24C H 0.1377 0.6143 0.1588 0.161 Uiso 1 1 calc R U
C25 C 0.2700(5) 0.9589(3) 0.1595(3) 0.0939(16) Uani 1 1 d . .
H25A H 0.2989 0.9791 0.1150 0.141 Uiso 1 1 calc R U
H25B H 0.3398 0.9629 0.1924 0.141 Uiso 1 1 calc R U
H25C H 0.1981 0.9921 0.1752 0.141 Uiso 1 1 calc R U
C26 C 0.1724(4) 0.8531(3) -0.1021(2) 0.0639(11) Uani 1 1 d . .
C27 C 0.0784(5) 0.7905(3) -0.1014(2) 0.0755(13) Uani 1 1 d . .
H27 H 0.0635 0.7513 -0.1362 0.091 Uiso 1 1 calc R U
C28 C 0.0115(4) 0.7971(3) -0.0397(2) 0.0645(11) Uani 1 1 d . .
C29 C 0.2712(5) 0.8707(3) -0.1562(2) 0.0893(15) Uani 1 1 d . .
H29A H 0.2296 0.8937 -0.1966 0.134 Uiso 1 1 calc R U
H29B H 0.3146 0.8197 -0.1686 0.134 Uiso 1 1 calc R U
H29C H 0.3333 0.9100 -0.1385 0.134 Uiso 1 1 calc R U
C30 C -0.0944(4) 0.7444(4) -0.0116(3) 0.0914(16) Uani 1 1 d . .
H30A H -0.0738 0.7283 0.0352 0.137 Uiso 1 1 calc R U
H30B H -0.1039 0.6954 -0.0399 0.137 Uiso 1 1 calc R U
H30C H -0.1741 0.7755 -0.0118 0.137 Uiso 1 1 calc R U
C31 C 0.0529(4) 0.8939(3) 0.06365(18) 0.0530(10) Uani 1 1 d . .
H31 H 0.0893 0.9505 0.0642 0.064 Uiso 1 1 calc R U
C32 C -0.0870(4) 0.9022(3) 0.0885(2) 0.0563(10) Uani 1 1 d . .
C33 C -0.1255(5) 0.8749(3) 0.1520(2) 0.0772(14) Uani 1 1 d . .
H33 H -0.0653 0.8455 0.1785 0.093 Uiso 1 1 calc R U
C34 C -0.3255(5) 0.9269(4) 0.1408(3) 0.1022(19) Uani 1 1 d . .
H34 H -0.4082 0.9357 0.1587 0.123 Uiso 1 1 calc R U
C35 C -0.2993(5) 0.9566(4) 0.0760(3) 0.119(2) Uani 1 1 d . .
H35 H -0.3626 0.9842 0.0503 0.143 Uiso 1 1 calc R U
C36 C -0.1755(5) 0.9446(4) 0.0495(3) 0.0980(18) Uani 1 1 d . .
H36 H -0.1533 0.9651 0.0059 0.118 Uiso 1 1 calc R U
N1 N 0.3352(3) 0.8608(2) 0.50625(16) 0.0589(9) Uani 1 1 d . .
N2 N 0.4289(3) 0.8966(2) 0.54673(18) 0.0645(9) Uani 1 1 d . .
N3 N 0.4056(3) 0.84652(19) 0.38784(16) 0.0537(8) Uani 1 1 d . .
N4 N 0.3931(3) 0.7624(2) 0.38198(17) 0.0630(9) Uani 1 1 d . .
N5 N -0.0279(5) 0.9546(4) 0.4320(4) 0.147(2) Uani 1 1 d . .
N6 N 0.1327(3) 0.8447(2) 0.11032(16) 0.0552(8) Uani 1 1 d . .
N7 N 0.1137(3) 0.7607(2) 0.11347(18) 0.0676(9) Uani 1 1 d . .
N8 N 0.0651(3) 0.86458(19) -0.00704(15) 0.0553(8) Uani 1 1 d . .
N9 N 0.1657(3) 0.8990(2) -0.04454(17) 0.0607(9) Uani 1 1 d . .
N10 N -0.2422(4) 0.8869(3) 0.1794(2) 0.0961(14) Uani 1 1 d . .

loop_
_atom_site_aniso_label
_atom_site_aniso_U_11
_atom_site_aniso_U_22
_atom_site_aniso_U_33
_atom_site_aniso_U_23
_atom_site_aniso_U_13
_atom_site_aniso_U_12
C1 0.072(3) 0.084(3) 0.062(3) 0.000(3) -0.009(2) 0.010(3)
C2 0.075(3) 0.102(4) 0.057(3) 0.012(3) 0.005(3) -0.011(3)
C3 0.059(3) 0.088(3) 0.055(3) 0.000(2) 0.012(2) -0.016(2)
C4 0.108(4) 0.116(4) 0.085(3) -0.001(3) -0.037(3) 0.003(4)
C5 0.092(4) 0.119(4) 0.071(3) 0.003(3) 0.010(3) -0.046(3)
C6 0.059(3) 0.066(3) 0.057(3) -0.009(2) -0.001(2) 0.010(2)
C7 0.047(2) 0.077(3) 0.051(2) 0.005(2) 0.0036(19) 0.007(2)
C8 0.039(2) 0.067(3) 0.047(2) 0.000(2) 0.0030(18) 0.0007(19)
C9 0.101(4) 0.073(3) 0.105(4) -0.018(3) 0.009(4) 0.011(3)
C10 0.074(3) 0.077(3) 0.087(3) 0.006(3) 0.017(3) -0.015(3)
C11 0.046(2) 0.065(2) 0.054(2) -0.009(2) 0.0034(19) -0.002(2)
C12 0.050(2) 0.069(3) 0.055(2) -0.009(2) 0.005(2) 0.007(2)
C13 0.063(3) 0.145(5) 0.092(4) -0.036(4) -0.006(3) 0.022(3)
C14 0.071(4) 0.115(5) 0.235(10) 0.002(6) -0.065(6) 0.009(4)
C15 0.084(4) 0.143(6) 0.103(4) -0.014(4) -0.046(4) 0.024(4)
C16 0.070(3) 0.114(4) 0.060(3) -0.014(3) -0.004(2) 0.010(3)
C21 0.062(3) 0.087(3) 0.057(3) 0.010(3) 0.005(2) 0.023(3)
C22 0.056(3) 0.108(4) 0.050(2) -0.001(3) -0.012(2) 0.023(3)
C23 0.042(2) 0.087(3) 0.053(2) -0.013(2) -0.003(2) 0.003(2)
C24 0.117(5) 0.093(4) 0.111(4) 0.029(3) 0.009(4) 0.037(3)
C25 0.073(3) 0.103(4) 0.105(4) -0.018(3) -0.024(3) -0.011(3)
C26 0.060(3) 0.076(3) 0.056(3) 0.014(2) 0.004(2) 0.010(2)
C27 0.085(3) 0.086(3) 0.056(3) -0.001(2) -0.001(3) -0.010(3)
C28 0.059(3) 0.079(3) 0.056(3) 0.003(2) -0.008(2) -0.014(2)
C29 0.080(3) 0.111(4) 0.076(3) 0.004(3) 0.029(3) 0.004(3)
C30 0.082(3) 0.121(4) 0.071(3) 0.000(3) -0.007(3) -0.047(3)
C31 0.046(2) 0.064(2) 0.049(2) 0.005(2) -0.0037(18) -0.004(2)
C32 0.047(2) 0.070(3) 0.052(2) 0.009(2) -0.003(2) 0.001(2)
C33 0.064(3) 0.105(4) 0.063(3) 0.014(3) 0.003(2) 0.011(3)
C34 0.055(3) 0.138(5) 0.114(5) 0.011(4) 0.017(3) 0.012(3)
C35 0.063(4) 0.180(6) 0.114(5) 0.048(4) 0.011(3) 0.047(4)
C36 0.064(3) 0.144(5) 0.086(4) 0.046(3) 0.007(3) 0.031(3)
N1 0.052(2) 0.074(2) 0.0504(19) -0.0005(18) -0.0017(17) -0.0043(17)
N2 0.055(2) 0.070(2) 0.069(2) -0.009(2) -0.0085(19) -0.0029(18)
N3 0.0509(19) 0.055(2) 0.0548(19) -0.0019(16) 0.0091(17) -0.0020(16)
N4 0.065(2) 0.058(2) 0.066(2) -0.0017(18) 0.0111(19) -0.0031(18)
N5 0.067(3) 0.162(5) 0.213(7) -0.041(5) 0.004(4) 0.027(3)
N6 0.0466(19) 0.066(2) 0.053(2) 0.0023(17) -0.0058(16) 0.0013(16)
N7 0.060(2) 0.072(2) 0.071(2) 0.010(2) -0.008(2) 0.005(2)
N8 0.0456(18) 0.072(2) 0.0483(19) 0.0070(17) -0.0009(15) -0.0055(16)
N9 0.052(2) 0.068(2) 0.061(2) 0.0110(19) 0.0056(18) 0.0026(17)
N10 0.065(3) 0.137(4) 0.086(3) 0.022(3) 0.021(2) 0.011(3)

loop_
_atom_type_symbol
_atom_type_description
_atom_type_scat_dispersion_real
_atom_type_scat_dispersion_imag
_atom_type_scat_source
C C 0.0033 0.0016 'International Tables Vol C Tables 4.2.6.8 and 6.1.1.4'
H H 0.0000 0.0000 'International Tables Vol C Tables 4.2.6.8 and 6.1.1.4'
N N 0.0061 0.0033 'International Tables Vol C Tables 4.2.6.8 and 6.1.1.4'

loop_
_geom_angle_atom_site_label_1
_geom_angle_atom_site_label_2
_geom_angle_atom_site_label_3
_geom_angle
N2 C1 C2 111.1(4)
N2 C1 C4 120.3(4)
C2 C1 C4 128.6(4)
C3 C2 C1 107.0(4)
C2 C3 N1 105.4(4)
C2 C3 C5 130.0(4)
N1 C3 C5 124.6(4)
N4 C6 C7 111.6(4)
N4 C6 C9 119.0(4)
C7 C6 C9 129.3(4)
C8 C7 C6 106.6(3)
C7 C8 N3 105.3(3)
C7 C8 C10 130.9(4)
N3 C8 C10 123.8(4)
N1 C11 N3 111.5(3)
N1 C11 C12 113.6(3)
N3 C11 C12 113.3(3)
C16 C12 C13 115.5(4)
C16 C12 C11 123.8(4)
C13 C12 C11 120.4(4)
N5 C13 C12 124.7(5)
C15 C14 N5 123.8(6)
C14 C15 C16 118.7(6)
C15 C16 C12 122.7(5)
N7 C21 C22 111.3(4)
N7 C21 C24 119.8(5)
C22 C21 C24 128.9(5)
C23 C22 C21 106.3(4)
N6 C23 C22 105.9(4)
N6 C23 C25 123.5(4)
C22 C23 C25 130.6(4)
N9 C26 C27 110.6(4)
N9 C26 C29 121.0(4)
C27 C26 C29 128.4(4)
C28 C27 C26 107.5(4)
N8 C28 C27 104.8(4)
N8 C28 C30 125.4(4)
C27 C28 C30 129.8(4)
N6 C31 N8 110.9(3)
N6 C31 C32 112.9(3)
N8 C31 C32 113.9(3)
C33 C32 C36 117.4(4)
C33 C32 C31 122.1(4)
C36 C32 C31 120.3(4)
N10 C33 C32 125.2(4)
N10 C34 C35 124.3(5)
C34 C35 C36 118.0(5)
C32 C36 C35 118.9(5)
C3 N1 N2 111.9(3)
C3 N1 C11 131.0(3)
N2 N1 C11 116.5(3)
C1 N2 N1 104.6(3)
N4 N3 C8 112.2(3)
N4 N3 C11 119.9(3)
C8 N3 C11 127.9(3)
C6 N4 N3 104.3(3)
C13 N5 C14 114.7(6)
C23 N6 N7 112.3(3)
C23 N6 C31 128.8(4)
N7 N6 C31 118.9(3)
C21 N7 N6 104.2(4)
C28 N8 N9 112.3(3)
C28 N8 C31 131.0(3)
N9 N8 C31 115.4(3)
C26 N9 N8 104.8(3)
C34 N10 C33 116.2(5)

loop_
_geom_bond_atom_site_label_1
_geom_bond_atom_site_label_2
_geom_bond_distance
C1 N2 1.319(5)
C1 C2 1.386(6)
C1 C4 1.498(6)
C2 C3 1.356(6)
C3 N1 1.363(5)
C3 C5 1.493(6)
C6 N4 1.324(5)
C6 C7 1.375(6)
C6 C9 1.497(6)
C7 C8 1.365(5)
C8 N3 1.359(5)
C8 C10 1.472(6)
C11 N1 1.450(5)
C11 N3 1.454(5)
C11 C12 1.502(6)
C12 C16 1.362(6)
C12 C13 1.367(6)
C13 N5 1.337(7)
C14 C15 1.301(9)
C14 N5 1.390(9)
C15 C16 1.340(7)
C21 N7 1.328(5)
C21 C22 1.386(6)
C21 C24 1.495(6)
C22 C23 1.363(6)
C23 N6 1.349(5)
C23 C25 1.483(6)
C26 N9 1.330(5)
C26 C27 1.394(6)
C26 C29 1.481(6)
C27 C28 1.375(6)
C28 N8 1.365(5)
C28 C30 1.481(6)
C31 N6 1.449(5)
C31 N8 1.443(4)
C31 C32 1.524(5)
C32 C33 1.356(5)
C32 C36 1.362(6)
C33 N10 1.327(6)
C34 N10 1.303(6)
C34 C35 1.360(7)
C35 C36 1.387(7)
N1 N2 1.365(4)
N3 N4 1.357(4)
N6 N7 1.359(4)
N8 N9 1.377(4)
